data_7247637
loop_
_publ_author_name
'Rizzuto, Felix J.'
'Pal, Shyam C.'
'Kearns, Eleanor R.'
'Hua, Carol'
'Solomon, Marcello B.'
'Doheny, Patrick W.'
'Faust, Thomas B.'
'Kepert, Cameron J.'
'Das, Madhab C.'
'D'Alessandro, Deanna M.'

_publ_section_title
;
 The physical and electronic properties of Metal--Organic Frameworks
 containing dipyridylthiazolo[5,4-d]thiazole
;
_journal_issue 46
_journal_name_full CrystEngComm
_journal_page_first 6434
_journal_page_last 6440
_journal_paper_doi 10.1039/D3CE00541K
_journal_volume 25
_journal_year 2023
_chemical_formula_sum 'C70 H40 N12 O8 S6 Zn2'
_chemical_formula_weight 1500.28
_space_group_crystal_system triclinic
_space_group_IT_number 2
_space_group_name_Hall '-P 1'
_space_group_name_H-M_alt 'P -1'
_atom_sites_solution_hydrogens geom
_audit_creation_method SHELXL-2014/7
_audit_update_record
;
2023-05-03 deposited with the CCDC.	2023-10-27 downloaded from the CCDC.
;
_cell_angle_alpha 93.63(7)
_cell_angle_beta 113.88(4)
_cell_angle_gamma 91.64(5)
_cell_formula_units_Z 2
_cell_length_a 14.728(7)
_cell_length_b 15.36(5)
_cell_length_c 15.369(8)
_cell_measurement_reflns_used 12243
_cell_measurement_temperature 100(2)
_cell_measurement_theta_max 27.196
_cell_measurement_theta_min 2.909
_cell_volume 3167(11)
_computing_cell_refinement 'SAINT 6.45 ( Bruker, 2003)'
_computing_data_collection 'SMART 5.628 (Bruker, 2003)'
_computing_data_reduction 'SAINT 6.45 ( Bruker, 2003)'
_computing_molecular_graphics 'Diamond 2.1e'
_computing_structure_refinement 'SHELXL-2014/7 (Sheldrick, 2014)'
_computing_structure_solution SIR-97
_diffrn_ambient_temperature 100(2)
_diffrn_measured_fraction_theta_full 0.986
_diffrn_measured_fraction_theta_max 0.976
_diffrn_measurement_device_type 'Bruker SMART APEX'
_diffrn_measurement_method /w-scans
_diffrn_radiation_type MoK\a
_diffrn_radiation_wavelength 0.71073
_diffrn_reflns_av_R_equivalents 0.0352
_diffrn_reflns_av_unetI/netI 0.0488
_diffrn_reflns_Laue_measured_fraction_full 0.986
_diffrn_reflns_Laue_measured_fraction_max 0.976
_diffrn_reflns_limit_h_max 18
_diffrn_reflns_limit_h_min -18
_diffrn_reflns_limit_k_max 16
_diffrn_reflns_limit_k_min -19
_diffrn_reflns_limit_l_max 19
_diffrn_reflns_limit_l_min -19
_diffrn_reflns_number 30531
_diffrn_reflns_point_group_measured_fraction_full 0.986
_diffrn_reflns_point_group_measured_fraction_max 0.976
_diffrn_reflns_theta_full 25.242
_diffrn_reflns_theta_max 27.196
_diffrn_reflns_theta_min 2.909
_diffrn_source 'fine-focus sealed tube'
_exptl_absorpt_coefficient_mu 1.025
_exptl_absorpt_correction_T_max 0.981
_exptl_absorpt_correction_T_min 0.976
_exptl_absorpt_correction_type empirical
_exptl_absorpt_process_details 'SADABS 2.10 (Bruker 2003)'
_exptl_crystal_colour yellow
_exptl_crystal_density_diffrn 1.573
_exptl_crystal_description block
_exptl_crystal_F_000 1528
_exptl_crystal_size_max 0.14
_exptl_crystal_size_mid 0.09
_exptl_crystal_size_min 0.07
_refine_diff_density_max 0.099
_refine_diff_density_min -0.987
_refine_diff_density_rms 0.187
_refine_ls_extinction_method none
_refine_ls_goodness_of_fit_ref 1.166
_refine_ls_hydrogen_treatment constr
_refine_ls_matrix_type full
_refine_ls_number_parameters 883
_refine_ls_number_reflns 13748
_refine_ls_number_restraints 588
_refine_ls_restrained_S_all 1.158
_refine_ls_R_factor_all 0.0980
_refine_ls_R_factor_gt 0.0913
_refine_ls_shift/su_max 0.000
_refine_ls_shift/su_mean 0.000
_refine_ls_structure_factor_coef Fsqd
_refine_ls_weighting_details 'w=1/[\s^2^(Fo^2^)+(0.0477P)^2^+58.6233P] where P=(Fo^2^+2Fc^2^)/3'
_refine_ls_weighting_scheme calc
_refine_ls_wR_factor_gt 0.2451
_refine_ls_wR_factor_ref 0.2485
_reflns_Friedel_coverage 0.000
_reflns_number_gt 12243
_reflns_number_total 13748
_reflns_threshold_expression 'I > 2\s(I)'
_cod_data_source_file d3ce00541k2.cif
_cod_data_source_block 2
_cod_depositor_comments 'Adding full bibliography for 7247635--7247639.cif.'
_cod_database_code 7247637
_shelx_shelxl_version_number 2014/7
_shelx_space_group_comment
;
The symmetry employed for this shelxl refinement is uniquely defined
by the following loop, which should always be used as a source of
symmetry information in preference to the above space-group names.
They are only intended as comments.
;

loop_
_space_group_symop_operation_xyz
'x, y, z'
'-x, -y, -z'

loop_
_atom_site_label
_atom_site_type_symbol
_atom_site_fract_x
_atom_site_fract_y
_atom_site_fract_z
_atom_site_U_iso_or_equiv
_atom_site_adp_type
_atom_site_occupancy
_atom_site_site_symmetry_order
_atom_site_calc_flag
_atom_site_refinement_flags_posn
_atom_site_refinement_flags_adp
_atom_site_refinement_flags_occupancy
_atom_site_disorder_assembly
_atom_site_disorder_group
Zn1 Zn 0.36085(6) 0.58005(5) -0.20261(5) 0.01086(18) Uani 1 1 d . U . . .
Zn2 Zn 0.14146(6) 0.57181(5) 0.71039(5) 0.01106(18) Uani 1 1 d . U . . .
S4 S 1.05714(13) 0.74444(12) -0.08214(13) 0.0181(4) Uani 1 1 d . U . . .
S2 S -0.37522(14) 0.69652(13) 0.43692(13) 0.0222(4) Uani 1 1 d . U . . .
S3 S 0.89430(14) 0.72002(14) 0.08178(13) 0.0232(4) Uani 1 1 d . U . . .
S1 S -0.53027(14) 0.75589(13) 0.60364(13) 0.0205(4) Uani 1 1 d . U . . .
S5 S 1.06596(15) -0.00486(14) 0.90386(14) 0.0257(4) Uani 1 1 d . U . . .
S6 S -0.58468(16) 0.03710(15) 0.57375(15) 0.0291(4) Uani 1 1 d . U . . .
O1 O 0.3291(4) 0.5966(3) -0.0843(3) 0.0141(9) Uani 1 1 d . U . . .
O7 O 0.1819(4) -0.2975(3) 0.7563(3) 0.0153(10) Uani 1 1 d . U . . .
O2 O 0.1684(4) 0.5532(3) -0.1489(3) 0.0154(10) Uani 1 1 d . U . . .
O4 O 0.3348(4) 0.5572(3) 0.6537(3) 0.0160(10) Uani 1 1 d . U . . .
O6 O 0.3207(4) 0.4490(3) 0.7937(4) 0.0176(10) Uani 1 1 d . U . . .
O5 O 0.1586(4) 0.4403(3) 0.6905(3) 0.0166(10) Uani 1 1 d . U . . .
O3 O 0.1765(4) 0.5912(3) 0.5963(3) 0.0168(10) Uani 1 1 d . U . . .
O8 O 0.3408(4) -0.2904(3) 0.7712(3) 0.0161(10) Uani 1 1 d . U . . .
N5 N 0.5138(4) 0.5897(4) -0.1418(4) 0.0146(11) Uani 1 1 d . U . . .
N1 N -0.0085(4) 0.5879(4) 0.6517(4) 0.0137(11) Uani 1 1 d . U . . .
N6 N 0.8679(4) 0.6796(4) -0.0962(4) 0.0167(12) Uani 1 1 d . U . . .
N3 N -0.5587(5) 0.7629(4) 0.4231(5) 0.0219(13) Uani 1 1 d . U . . .
N2 N -0.3462(4) 0.6903(4) 0.6175(4) 0.0171(12) Uani 1 1 d . U . . .
N7 N 1.0842(5) 0.7875(4) 0.0958(5) 0.0230(13) Uani 1 1 d . U . . .
N9 N -0.3976(5) -0.0293(5) 0.6063(5) 0.0265(14) Uani 1 1 d . U . . .
C28 C 0.2501(5) 0.5769(4) -0.0779(5) 0.0131(12) Uani 1 1 d . U . . .
N10 N 0.8853(5) -0.0578(5) 0.9182(5) 0.0253(14) Uani 1 1 d . U . . .
C15 C 0.2548(5) 0.5759(4) 0.5867(5) 0.0133(12) Uani 1 1 d . U . . .
C25 C 0.2505(5) 0.5807(4) 0.0209(5) 0.0136(13) Uani 1 1 d . U . . .
C47 C 0.5622(5) 0.5950(4) -0.2000(5) 0.0154(13) Uani 1 1 d . U . . .
H47 H 0.5255 0.5807 -0.2665 0.018 Uiso 1 1 calc R U . . .
C33 C -0.0585(5) 0.6037(4) 0.5594(5) 0.0140(13) Uani 1 1 d . U . . .
H33 H -0.0267 0.5962 0.5168 0.017 Uiso 1 1 calc R U . . .
C1 C 0.2396(5) 0.4078(4) 0.7400(5) 0.0148(13) Uani 1 1 d . U . . .
C16 C 0.2529(5) 0.5788(4) 0.4873(5) 0.0140(13) Uani 1 1 d . U . . .
C17 C 0.3369(5) 0.5558(4) 0.4706(5) 0.0148(13) Uani 1 1 d . U . . .
H17 H 0.3945 0.5386 0.5214 0.018 Uiso 1 1 calc R U . . .
C46 C 0.6625(5) 0.6201(4) -0.1679(5) 0.0156(13) Uani 1 1 d . U . . .
H46 H 0.6929 0.6229 -0.2117 0.019 Uiso 1 1 calc R U . . .
C5 C 0.2428(5) 0.1233(5) 0.7312(5) 0.0167(13) Uani 1 1 d . U . . .
C12 C 0.2611(5) -0.2553(5) 0.7617(5) 0.0156(13) Uani 1 1 d . U . . .
C35 C -0.4375(5) 0.7218(5) 0.5687(5) 0.0179(14) Uani 1 1 d . U . . .
C13 C 0.1644(6) -0.1194(5) 0.7294(5) 0.0199(14) Uani 1 1 d . U . . .
H13 H 0.1064 -0.1539 0.7208 0.024 Uiso 1 1 calc R U . . .
C19 C 0.2513(5) 0.5844(4) 0.3031(5) 0.0154(13) Uani 1 1 d . U . . .
C11 C 0.2560(5) -0.1583(5) 0.7526(5) 0.0162(13) Uani 1 1 d . U . . .
C22 C 0.2499(5) 0.5858(4) 0.2053(5) 0.0151(13) Uani 1 1 d . U . . .
C26 C 0.1632(5) 0.5540(4) 0.0325(5) 0.0142(13) Uani 1 1 d . U . . .
H26 H 0.1047 0.5342 -0.0219 0.017 Uiso 1 1 calc R U . . .
C18 C 0.3353(5) 0.5585(5) 0.3793(5) 0.0160(13) Uani 1 1 d . U . . .
H18 H 0.3919 0.5424 0.3686 0.019 Uiso 1 1 calc R U . . .
C20 C 0.1682(5) 0.6081(4) 0.3209(5) 0.0158(13) Uani 1 1 d . U . . .
H20 H 0.1111 0.6265 0.2704 0.019 Uiso 1 1 calc R U . . .
C10 C 0.3409(5) -0.1061(5) 0.7650(5) 0.0185(14) Uani 1 1 d . U . . .
H10 H 0.4026 -0.1321 0.7796 0.022 Uiso 1 1 calc R U . . .
N12 N 0.5548(5) -0.1388(5) 0.9415(5) 0.0273(15) Uani 1 1 d . U . . .
N11 N -0.0671(6) -0.1635(5) 0.6571(6) 0.0364(17) Uani 1 1 d . U . . .
N8 N 1.4285(5) 0.8962(5) 0.1179(5) 0.0280(15) Uani 1 1 d . U . . .
C29 C -0.0555(5) 0.5983(4) 0.7110(5) 0.0151(13) Uani 1 1 d . U . . .
H29 H -0.0205 0.5870 0.7759 0.018 Uiso 1 1 calc R U . . .
C27 C 0.1626(5) 0.5567(5) 0.1234(5) 0.0170(14) Uani 1 1 d . U . . .
H27 H 0.1037 0.5391 0.1304 0.020 Uiso 1 1 calc R U . . .
C2 C 0.2392(5) 0.3084(4) 0.7358(5) 0.0141(13) Uani 1 1 d . U . . .
C31 C -0.2039(5) 0.6422(5) 0.5864(5) 0.0161(13) Uani 1 1 d . U . . .
C52 C 1.2303(5) 0.8287(5) 0.0620(5) 0.0195(14) Uani 1 1 d . U . . .
C3 C 0.3284(5) 0.2679(4) 0.7742(5) 0.0157(13) Uani 1 1 d . U . . .
H3 H 0.3891 0.3027 0.8013 0.019 Uiso 1 1 calc R U . . .
C70 C 0.9796(6) -0.0189(5) 0.9535(5) 0.0228(15) Uani 1 1 d . U . . .
C21 C 0.1684(5) 0.6049(5) 0.4113(5) 0.0169(13) Uani 1 1 d . U . . .
H21 H 0.1114 0.6204 0.4218 0.020 Uiso 1 1 calc R U . . .
C48 C 0.8234(5) 0.6750(5) -0.0364(5) 0.0163(13) Uani 1 1 d . U . . .
C45 C 0.7186(5) 0.6414(4) -0.0695(5) 0.0149(13) Uani 1 1 d . U . . .
C23 C 0.3358(5) 0.6126(5) 0.1924(5) 0.0181(14) Uani 1 1 d . U . . .
H23 H 0.3943 0.6328 0.2466 0.022 Uiso 1 1 calc R U . . .
C50 C 0.9614(5) 0.7189(5) -0.0477(5) 0.0162(13) Uani 1 1 d . U . . .
C43 C 0.5684(5) 0.6074(5) -0.0470(5) 0.0165(13) Uani 1 1 d . U . . .
H43 H 0.5362 0.6022 -0.0049 0.020 Uiso 1 1 calc R U . . .
C69 C 0.8499(5) -0.0479(5) 0.9851(5) 0.0185(14) Uani 1 1 d . U . . .
C24 C 0.3366(5) 0.6101(5) 0.1019(5) 0.0166(13) Uani 1 1 d . U . . .
H24 H 0.3953 0.6283 0.0949 0.020 Uiso 1 1 calc R U . . .
C37 C -0.6003(5) 0.7789(5) 0.4838(5) 0.0189(14) Uani 1 1 d . U . . .
C30 C -0.1513(5) 0.6243(5) 0.6821(5) 0.0166(13) Uani 1 1 d . U . . .
H30 H -0.1815 0.6301 0.7262 0.020 Uiso 1 1 calc R U . . .
C51 C 1.1274(5) 0.7904(5) 0.0358(5) 0.0183(14) Uani 1 1 d . U . . .
C32 C -0.1560(5) 0.6308(5) 0.5245(5) 0.0178(14) Uani 1 1 d . U . . .
H32 H -0.1894 0.6415 0.4591 0.021 Uiso 1 1 calc R U . . .
C4 C 0.3307(6) 0.1770(5) 0.7737(5) 0.0198(14) Uani 1 1 d . U . . .
H4 H 0.3927 0.1511 0.8026 0.024 Uiso 1 1 calc R U . . .
C44 C 0.6701(5) 0.6331(5) -0.0077(5) 0.0193(14) Uani 1 1 d . U . . .
H44 H 0.7056 0.6448 0.0593 0.023 Uiso 1 1 calc R U . . .
C36 C -0.4686(5) 0.7307(5) 0.4714(5) 0.0193(14) Uani 1 1 d . U . . .
C6 C 0.1509(6) 0.1631(5) 0.6910(5) 0.0207(15) Uani 1 1 d . U . . .
H6 H 0.0902 0.1281 0.6634 0.025 Uiso 1 1 calc R U . . .
C9 C 0.3353(5) -0.0161(5) 0.7560(5) 0.0184(14) Uani 1 1 d . U . . .
H9 H 0.3937 0.0181 0.7651 0.022 Uiso 1 1 calc R U . . .
C49 C 0.9914(5) 0.7463(5) 0.0485(5) 0.0186(14) Uani 1 1 d . U . . .
N4 N -0.8952(6) 0.8711(5) 0.3961(6) 0.0345(17) Uani 1 1 d . U . . .
C38 C -0.7009(6) 0.8106(5) 0.4547(5) 0.0209(15) Uani 1 1 d . U . . .
C34 C -0.3050(5) 0.6744(5) 0.5558(5) 0.0156(13) Uani 1 1 d . U . . .
C8 C 0.2450(5) 0.0251(5) 0.7337(5) 0.0175(14) Uani 1 1 d . U . . .
C7 C 0.1499(6) 0.2554(5) 0.6923(5) 0.0216(15) Uani 1 1 d . U . . .
H7 H 0.0884 0.2820 0.6634 0.026 Uiso 1 1 calc R U . . .
C55 C 1.3808(6) 0.8433(5) 0.0376(6) 0.0249(16) Uani 1 1 d . U . . .
H55 H 1.4165 0.8284 -0.0002 0.030 Uiso 1 1 calc R U . . .
C14 C 0.1597(6) -0.0290(5) 0.7191(5) 0.0202(14) Uani 1 1 d . U . . .
H14 H 0.0974 -0.0035 0.7020 0.024 Uiso 1 1 calc R U . . .
C56 C 1.2824(6) 0.8085(5) 0.0053(6) 0.0224(15) Uani 1 1 d . U . . .
H56 H 1.2522 0.7727 -0.0529 0.027 Uiso 1 1 calc R U . . .
C66 C 0.7497(6) -0.0800(5) 0.9708(6) 0.0236(16) Uani 1 1 d . U . . .
C68 C 0.5983(6) -0.1686(5) 0.8833(6) 0.0253(16) Uani 1 1 d . U . . .
H68 H 0.5615 -0.2107 0.8321 0.030 Uiso 1 1 calc R U . . .
C62 C -0.3508(6) -0.0514(5) 0.5488(6) 0.0248(16) Uani 1 1 d . U . . .
C64 C 0.6089(6) -0.0799(5) 1.0129(6) 0.0254(16) Uani 1 1 d . U . . .
H64 H 0.5798 -0.0579 1.0543 0.030 Uiso 1 1 calc R U . . .
C67 C 0.6928(6) -0.1414(5) 0.8941(6) 0.0258(16) Uani 1 1 d . U . . .
H67 H 0.7191 -0.1636 0.8506 0.031 Uiso 1 1 calc R U . . .
C53 C 1.2769(6) 0.8859(5) 0.1453(6) 0.0227(15) Uani 1 1 d . U . . .
H53 H 1.2426 0.9024 0.1838 0.027 Uiso 1 1 calc R U . . .
C59 C -0.2530(6) -0.0870(6) 0.5845(6) 0.0280(17) Uani 1 1 d . U . . .
C41 C -0.8514(7) 0.8574(6) 0.3349(6) 0.0307(18) Uani 1 1 d . U . . .
H41 H -0.8879 0.8693 0.2704 0.037 Uiso 1 1 calc R U . . .
C54 C 1.3754(6) 0.9178(6) 0.1697(6) 0.0277(17) Uani 1 1 d . U . . .
H54 H 1.4064 0.9566 0.2255 0.033 Uiso 1 1 calc R U . . .
C63 C -0.4872(6) -0.0006(5) 0.5493(6) 0.0260(17) Uani 1 1 d . U . . .
C65 C 0.7062(6) -0.0481(5) 1.0312(6) 0.0251(16) Uani 1 1 d . U . . .
H65 H 0.7412 -0.0061 1.0832 0.030 Uiso 1 1 calc R U . . .
C42 C -0.7572(6) 0.8271(5) 0.3589(6) 0.0266(17) Uani 1 1 d . U . . .
H42 H -0.7311 0.8177 0.3120 0.032 Uiso 1 1 calc R U . . .
C39 C -0.7453(7) 0.8230(6) 0.5199(7) 0.0322(19) Uani 1 1 d . U . . .
H39 H -0.7109 0.8107 0.5846 0.039 Uiso 1 1 calc R U . . .
C61 C -0.1089(7) -0.1423(6) 0.5668(7) 0.038(2) Uani 1 1 d . U . . .
H61 H -0.0742 -0.1533 0.5272 0.046 Uiso 1 1 calc R U . . .
C58 C -0.2087(7) -0.1065(6) 0.6798(7) 0.0325(19) Uani 1 1 d . U . . .
H58 H -0.2404 -0.0945 0.7218 0.039 Uiso 1 1 calc R U . . .
C40 C -0.8419(8) 0.8540(7) 0.4875(7) 0.039(2) Uani 1 1 d . U . . .
H40 H -0.8708 0.8632 0.5322 0.047 Uiso 1 1 calc R U . . .
C57 C -0.1166(7) -0.1443(6) 0.7117(7) 0.036(2) Uani 1 1 d . U . . .
H57 H -0.0871 -0.1572 0.7766 0.044 Uiso 1 1 calc R U . . .
C60 C -0.2008(7) -0.1049(6) 0.5272(7) 0.0341(19) Uani 1 1 d . U . . .
H60 H -0.2277 -0.0917 0.4623 0.041 Uiso 1 1 calc R U . . .

loop_
_atom_site_aniso_label
_atom_site_aniso_U_11
_atom_site_aniso_U_22
_atom_site_aniso_U_33
_atom_site_aniso_U_23
_atom_site_aniso_U_13
_atom_site_aniso_U_12
Zn1 0.0135(4) 0.0118(4) 0.0100(3) 0.0009(3) 0.0077(3) -0.0003(3)
Zn2 0.0145(4) 0.0120(4) 0.0099(3) 0.0018(3) 0.0081(3) 0.0014(3)
S4 0.0149(7) 0.0231(8) 0.0186(8) 0.0014(6) 0.0094(6) -0.0009(6)
S2 0.0205(8) 0.0326(9) 0.0176(8) 0.0066(7) 0.0112(7) 0.0068(7)
S3 0.0189(8) 0.0363(10) 0.0167(8) -0.0035(7) 0.0108(7) -0.0045(7)
S1 0.0182(8) 0.0265(9) 0.0190(8) -0.0006(7) 0.0102(7) 0.0024(6)
S5 0.0235(9) 0.0328(9) 0.0237(9) -0.0009(7) 0.0133(7) -0.0013(7)
S6 0.0285(9) 0.0361(10) 0.0246(9) 0.0053(8) 0.0120(8) 0.0061(8)
O1 0.0198(17) 0.0169(17) 0.0125(16) 0.0032(13) 0.0130(13) 0.0060(13)
O7 0.0175(17) 0.0141(16) 0.0162(16) 0.0014(13) 0.0090(14) -0.0006(13)
O2 0.0167(17) 0.0178(17) 0.0133(16) 0.0002(13) 0.0079(13) 0.0003(14)
O4 0.0195(17) 0.0171(17) 0.0134(16) 0.0016(13) 0.0085(14) 0.0032(14)
O6 0.0192(17) 0.0174(17) 0.0164(17) -0.0002(14) 0.0078(14) -0.0004(14)
O5 0.0184(17) 0.0157(17) 0.0161(17) 0.0031(13) 0.0071(14) 0.0018(14)
O3 0.0248(18) 0.0182(17) 0.0135(16) -0.0006(13) 0.0146(14) -0.0044(14)
O8 0.0165(17) 0.0157(17) 0.0173(17) 0.0028(13) 0.0081(14) 0.0010(13)
N5 0.0138(18) 0.0168(18) 0.0154(18) 0.0017(15) 0.0079(15) 0.0010(15)
N1 0.0155(18) 0.0142(18) 0.0125(18) 0.0000(14) 0.0070(14) -0.0016(14)
N6 0.0159(18) 0.0182(19) 0.0166(18) 0.0015(15) 0.0072(15) 0.0006(15)
N3 0.022(2) 0.023(2) 0.022(2) 0.0034(16) 0.0101(16) 0.0024(16)
N2 0.0173(19) 0.0200(19) 0.0162(18) 0.0014(15) 0.0090(15) 0.0016(15)
N7 0.022(2) 0.026(2) 0.023(2) 0.0015(16) 0.0104(16) 0.0004(16)
N9 0.026(2) 0.026(2) 0.027(2) 0.0039(16) 0.0097(16) 0.0011(16)
C28 0.0150(19) 0.0129(19) 0.0118(19) 0.0009(15) 0.0059(15) 0.0006(15)
N10 0.024(2) 0.027(2) 0.025(2) 0.0020(16) 0.0112(16) 0.0017(16)
C15 0.0143(19) 0.0118(19) 0.0135(19) 0.0004(15) 0.0055(15) -0.0001(15)
C25 0.015(2) 0.014(2) 0.0128(19) 0.0008(15) 0.0068(15) 0.0012(15)
C47 0.016(2) 0.016(2) 0.014(2) 0.0003(16) 0.0069(16) 0.0007(16)
C33 0.0144(19) 0.017(2) 0.0128(19) 0.0013(15) 0.0080(15) 0.0012(15)
C1 0.018(2) 0.015(2) 0.0134(19) 0.0014(15) 0.0083(16) 0.0006(16)
C16 0.016(2) 0.014(2) 0.0127(19) 0.0013(15) 0.0063(15) 0.0005(15)
C17 0.016(2) 0.015(2) 0.0144(19) 0.0015(15) 0.0073(16) 0.0002(16)
C46 0.016(2) 0.017(2) 0.015(2) 0.0021(16) 0.0082(16) 0.0002(16)
C5 0.018(2) 0.016(2) 0.017(2) 0.0017(16) 0.0077(16) 0.0013(16)
C12 0.017(2) 0.016(2) 0.016(2) 0.0015(16) 0.0086(16) 0.0019(16)
C35 0.018(2) 0.018(2) 0.019(2) 0.0006(16) 0.0086(16) 0.0012(16)
C13 0.020(2) 0.019(2) 0.021(2) 0.0015(16) 0.0084(16) 0.0011(16)
C19 0.016(2) 0.016(2) 0.015(2) 0.0010(16) 0.0076(16) 0.0006(16)
C11 0.018(2) 0.016(2) 0.015(2) 0.0025(16) 0.0070(16) 0.0011(16)
C22 0.017(2) 0.016(2) 0.014(2) 0.0018(15) 0.0079(16) 0.0016(16)
C26 0.014(2) 0.015(2) 0.0141(19) 0.0016(15) 0.0068(15) 0.0006(15)
C18 0.016(2) 0.018(2) 0.016(2) 0.0006(16) 0.0085(16) 0.0015(16)
C20 0.017(2) 0.016(2) 0.015(2) 0.0017(16) 0.0064(16) 0.0022(16)
C10 0.019(2) 0.018(2) 0.019(2) 0.0009(16) 0.0084(16) 0.0025(16)
N12 0.026(2) 0.029(2) 0.028(2) 0.0027(16) 0.0115(16) 0.0014(16)
N11 0.034(2) 0.036(2) 0.038(2) 0.0014(17) 0.0130(17) 0.0029(17)
N8 0.025(2) 0.030(2) 0.029(2) 0.0043(16) 0.0114(16) -0.0001(16)
C29 0.016(2) 0.016(2) 0.0138(19) 0.0009(15) 0.0069(16) -0.0016(16)
C27 0.017(2) 0.018(2) 0.016(2) 0.0017(16) 0.0074(16) 0.0012(16)
C2 0.016(2) 0.014(2) 0.0135(19) 0.0006(15) 0.0071(15) 0.0002(15)
C31 0.017(2) 0.016(2) 0.016(2) 0.0011(16) 0.0079(16) 0.0009(16)
C52 0.018(2) 0.019(2) 0.020(2) 0.0016(16) 0.0073(16) 0.0022(16)
C3 0.016(2) 0.016(2) 0.016(2) 0.0017(16) 0.0068(16) -0.0009(16)
C70 0.022(2) 0.024(2) 0.022(2) 0.0007(17) 0.0097(17) 0.0016(17)
C21 0.018(2) 0.017(2) 0.017(2) 0.0015(16) 0.0091(16) 0.0021(16)
C48 0.017(2) 0.017(2) 0.016(2) 0.0009(16) 0.0071(16) 0.0003(16)
C45 0.015(2) 0.016(2) 0.015(2) 0.0014(16) 0.0072(16) 0.0011(16)
C23 0.019(2) 0.019(2) 0.017(2) 0.0015(16) 0.0082(16) -0.0005(16)
C50 0.016(2) 0.018(2) 0.016(2) 0.0012(16) 0.0083(16) 0.0003(16)
C43 0.016(2) 0.019(2) 0.016(2) 0.0006(16) 0.0092(16) -0.0002(16)
C69 0.019(2) 0.019(2) 0.018(2) 0.0017(16) 0.0083(16) 0.0000(16)
C24 0.017(2) 0.017(2) 0.016(2) 0.0015(16) 0.0078(16) -0.0010(16)
C37 0.018(2) 0.019(2) 0.020(2) 0.0027(16) 0.0078(16) 0.0002(16)
C30 0.017(2) 0.018(2) 0.015(2) 0.0014(16) 0.0079(16) 0.0008(16)
C51 0.018(2) 0.018(2) 0.018(2) 0.0001(16) 0.0065(16) 0.0012(16)
C32 0.018(2) 0.019(2) 0.016(2) 0.0011(16) 0.0078(16) 0.0014(16)
C4 0.019(2) 0.019(2) 0.021(2) 0.0021(16) 0.0078(16) 0.0026(16)
C44 0.019(2) 0.021(2) 0.018(2) 0.0007(16) 0.0079(16) 0.0006(16)
C36 0.019(2) 0.021(2) 0.020(2) 0.0034(16) 0.0100(16) 0.0021(16)
C6 0.020(2) 0.020(2) 0.021(2) 0.0004(16) 0.0076(16) 0.0019(16)
C9 0.019(2) 0.017(2) 0.019(2) 0.0012(16) 0.0087(16) 0.0005(16)
C49 0.018(2) 0.021(2) 0.018(2) -0.0004(16) 0.0089(16) 0.0011(16)
N4 0.032(2) 0.037(2) 0.034(2) 0.0007(17) 0.0133(17) 0.0050(17)
C38 0.021(2) 0.021(2) 0.021(2) 0.0018(16) 0.0091(16) 0.0000(16)
C34 0.016(2) 0.017(2) 0.014(2) 0.0009(16) 0.0070(16) 0.0006(16)
C8 0.019(2) 0.018(2) 0.017(2) 0.0006(16) 0.0090(16) 0.0006(16)
C7 0.023(2) 0.021(2) 0.022(2) 0.0012(16) 0.0105(17) 0.0001(16)
C55 0.022(2) 0.026(2) 0.027(2) 0.0029(17) 0.0103(17) 0.0012(17)
C14 0.020(2) 0.020(2) 0.020(2) 0.0004(16) 0.0082(16) 0.0020(16)
C56 0.022(2) 0.023(2) 0.024(2) 0.0021(17) 0.0100(17) 0.0007(16)
C66 0.024(2) 0.023(2) 0.024(2) 0.0024(17) 0.0097(17) 0.0018(17)
C68 0.026(2) 0.025(2) 0.025(2) 0.0010(17) 0.0104(17) 0.0028(17)
C62 0.026(2) 0.025(2) 0.023(2) 0.0018(17) 0.0094(17) 0.0012(17)
C64 0.024(2) 0.027(2) 0.025(2) 0.0020(17) 0.0108(17) 0.0012(17)
C67 0.025(2) 0.026(2) 0.027(2) 0.0015(17) 0.0114(17) 0.0023(17)
C53 0.023(2) 0.023(2) 0.022(2) 0.0016(17) 0.0083(17) 0.0005(17)
C59 0.028(2) 0.028(2) 0.028(2) 0.0019(17) 0.0107(17) 0.0002(17)
C41 0.030(2) 0.031(2) 0.030(2) 0.0022(17) 0.0111(18) 0.0023(17)
C54 0.028(2) 0.027(2) 0.027(2) 0.0024(17) 0.0103(17) 0.0014(17)
C63 0.027(2) 0.026(2) 0.025(2) 0.0019(17) 0.0107(17) 0.0017(17)
C65 0.025(2) 0.026(2) 0.025(2) 0.0022(17) 0.0108(17) 0.0018(17)
C42 0.027(2) 0.027(2) 0.026(2) 0.0025(17) 0.0112(17) 0.0015(17)
C39 0.031(2) 0.035(3) 0.032(2) 0.0009(18) 0.0134(18) 0.0042(18)
C61 0.037(3) 0.039(3) 0.039(3) 0.0019(18) 0.0162(19) 0.0029(18)
C58 0.032(2) 0.033(2) 0.032(2) 0.0023(18) 0.0129(18) 0.0019(18)
C40 0.038(3) 0.042(3) 0.039(3) -0.0007(18) 0.0170(19) 0.0043(18)
C57 0.035(3) 0.035(3) 0.037(3) 0.0011(18) 0.0132(18) 0.0025(18)
C60 0.033(3) 0.035(3) 0.034(3) 0.0031(18) 0.0135(18) 0.0026(18)

loop_
_atom_type_symbol
_atom_type_description
_atom_type_scat_dispersion_real
_atom_type_scat_dispersion_imag
_atom_type_scat_source
C C 0.0033 0.0016 'International Tables Vol C Tables 4.2.6.8 and 6.1.1.4'
H H 0.0000 0.0000 'International Tables Vol C Tables 4.2.6.8 and 6.1.1.4'
N N 0.0061 0.0033 'International Tables Vol C Tables 4.2.6.8 and 6.1.1.4'
O O 0.0106 0.0060 'International Tables Vol C Tables 4.2.6.8 and 6.1.1.4'
S S 0.1246 0.1234 'International Tables Vol C Tables 4.2.6.8 and 6.1.1.4'
Zn Zn 0.2839 1.4301 'International Tables Vol C Tables 4.2.6.8 and 6.1.1.4'

loop_
_geom_angle_atom_site_label_1
_geom_angle_atom_site_label_2
_geom_angle_atom_site_label_3
_geom_angle
_geom_angle_site_symmetry_1
_geom_angle_site_symmetry_3
_geom_angle_publ_flag
O1 Zn1 N5 101.5(2) . . ?
O1 Zn1 O8 91.9(2) . 1_564 ?
N5 Zn1 O8 96.9(3) . 1_564 ?
O1 Zn1 O6 86.0(2) . 1_554 ?
N5 Zn1 O6 105.8(3) . 1_554 ?
O8 Zn1 O6 157.2(2) 1_564 1_554 ?
O1 Zn1 O4 158.3(2) . 1_554 ?
N5 Zn1 O4 100.1(2) . 1_554 ?
O8 Zn1 O4 86.4(2) 1_564 1_554 ?
O6 Zn1 O4 87.2(2) 1_554 1_554 ?
O1 Zn1 Zn2 78.30(15) . 1_554 ?
N5 Zn1 Zn2 178.32(17) . 1_554 ?
O8 Zn1 Zn2 81.5(2) 1_564 1_554 ?
O6 Zn1 Zn2 75.9(2) 1_554 1_554 ?
O4 Zn1 Zn2 80.07(15) 1_554 1_554 ?
N1 Zn2 O3 101.0(2) . . ?
N1 Zn2 O5 106.6(3) . . ?
O3 Zn2 O5 88.4(2) . . ?
N1 Zn2 O7 95.1(3) . 1_565 ?
O3 Zn2 O7 88.4(2) . 1_565 ?
O5 Zn2 O7 158.3(2) . 1_565 ?
N1 Zn2 O2 102.1(2) . 1_556 ?
O3 Zn2 O2 156.7(2) . 1_556 ?
O5 Zn2 O2 88.1(2) . 1_556 ?
O7 Zn2 O2 86.4(2) 1_565 1_556 ?
N1 Zn2 Zn1 170.63(17) . 1_556 ?
O3 Zn2 Zn1 77.28(16) . 1_556 ?
O5 Zn2 Zn1 82.7(2) . 1_556 ?
O7 Zn2 Zn1 75.7(2) 1_565 1_556 ?
O2 Zn2 Zn1 79.40(14) 1_556 1_556 ?
C50 S4 C51 88.2(4) . . ?
C36 S2 C34 88.4(3) . . ?
C49 S3 C48 89.0(3) . . ?
C35 S1 C37 87.9(4) . . ?
C70 S5 C69 88.7(4) . 2_757 ?
C63 S6 C62 88.5(4) . 2_456 ?
C28 O1 Zn1 127.8(5) . . ?
C12 O7 Zn2 126.4(5) . 1_545 ?
C28 O2 Zn2 123.9(4) . 1_554 ?
C15 O4 Zn1 122.6(4) . 1_556 ?
C1 O6 Zn1 128.1(5) . 1_556 ?
C1 O5 Zn2 120.1(5) . . ?
C15 O3 Zn2 128.7(5) . . ?
C12 O8 Zn1 121.8(5) . 1_546 ?
C43 N5 C47 117.2(6) . . ?
C43 N5 Zn1 123.3(5) . . ?
C47 N5 Zn1 118.4(5) . . ?
C33 N1 C29 118.1(6) . . ?
C33 N1 Zn2 122.5(5) . . ?
C29 N1 Zn2 118.4(5) . . ?
C48 N6 C50 108.9(6) . . ?
C37 N3 C36 108.2(6) . . ?
C34 N2 C35 107.7(6) . . ?
C51 N7 C49 108.4(6) . . ?
C62 N9 C63 106.6(7) . . ?
O1 C28 O2 124.5(6) . . ?
O1 C28 C25 117.7(6) . . ?
O2 C28 C25 117.8(6) . . ?
C69 N10 C70 108.5(7) . . ?
O3 C15 O4 124.4(6) . . ?
O3 C15 C16 117.3(6) . . ?
O4 C15 C16 118.2(6) . . ?
C24 C25 C26 119.2(6) . . ?
C24 C25 C28 120.9(6) . . ?
C26 C25 C28 119.8(6) . . ?
N5 C47 C46 123.7(6) . . ?
N5 C47 H47 118.2 . . ?
C46 C47 H47 118.2 . . ?
N1 C33 C32 121.9(6) . . ?
N1 C33 H33 119.0 . . ?
C32 C33 H33 119.0 . . ?
O5 C1 O6 126.8(7) . . ?
O5 C1 C2 116.6(6) . . ?
O6 C1 C2 116.6(6) . . ?
C17 C16 C21 119.3(6) . . ?
C17 C16 C15 119.9(6) . . ?
C21 C16 C15 120.8(6) . . ?
C18 C17 C16 120.0(6) . . ?
C18 C17 H17 120.0 . . ?
C16 C17 H17 120.0 . . ?
C47 C46 C45 119.2(6) . . ?
C47 C46 H46 120.4 . . ?
C45 C46 H46 120.4 . . ?
C4 C5 C6 118.7(7) . . ?
C4 C5 C8 120.9(7) . . ?
C6 C5 C8 120.3(7) . . ?
O8 C12 O7 124.3(7) . . ?
O8 C12 C11 118.6(6) . . ?
O7 C12 C11 117.1(6) . . ?
N2 C35 C36 118.8(6) . . ?
N2 C35 S1 132.6(6) . . ?
C36 C35 S1 108.7(5) . . ?
C14 C13 C11 119.4(7) . . ?
C14 C13 H13 120.3 . . ?
C11 C13 H13 120.3 . . ?
C18 C19 C20 118.3(6) . . ?
C18 C19 C22 120.7(6) . . ?
C20 C19 C22 121.0(6) . . ?
C10 C11 C13 119.3(7) . . ?
C10 C11 C12 121.0(6) . . ?
C13 C11 C12 119.7(6) . . ?
C23 C22 C27 118.7(6) . . ?
C23 C22 C19 120.9(6) . . ?
C27 C22 C19 120.4(6) . . ?
C27 C26 C25 120.5(6) . . ?
C27 C26 H26 119.8 . . ?
C25 C26 H26 119.8 . . ?
C17 C18 C19 121.2(6) . . ?
C17 C18 H18 119.4 . . ?
C19 C18 H18 119.4 . . ?
C21 C20 C19 121.1(6) . . ?
C21 C20 H20 119.4 . . ?
C19 C20 H20 119.4 . . ?
C9 C10 C11 120.5(7) . . ?
C9 C10 H10 119.7 . . ?
C11 C10 H10 119.7 . . ?
C64 N12 C68 116.3(7) . . ?
C61 N11 C57 116.5(9) . . ?
C55 N8 C54 116.3(7) . . ?
N1 C29 C30 123.5(6) . . ?
N1 C29 H29 118.3 . . ?
C30 C29 H29 118.3 . . ?
C26 C27 C22 120.1(6) . . ?
C26 C27 H27 119.9 . . ?
C22 C27 H27 119.9 . . ?
C3 C2 C7 118.5(7) . . ?
C3 C2 C1 119.8(6) . . ?
C7 C2 C1 121.7(6) . . ?
C32 C31 C30 117.7(7) . . ?
C32 C31 C34 122.7(6) . . ?
C30 C31 C34 119.5(6) . . ?
C56 C52 C53 118.9(7) . . ?
C56 C52 C51 121.0(7) . . ?
C53 C52 C51 120.1(7) . . ?
C2 C3 C4 121.4(7) . . ?
C2 C3 H3 119.3 . . ?
C4 C3 H3 119.3 . . ?
N10 C70 C70 118.8(9) . 2_757 ?
N10 C70 S5 132.7(6) . . ?
C70 C70 S5 108.5(8) 2_757 . ?
C20 C21 C16 120.1(6) . . ?
C20 C21 H21 119.9 . . ?
C16 C21 H21 119.9 . . ?
N6 C48 C45 121.7(6) . . ?
N6 C48 S3 115.4(5) . . ?
C45 C48 S3 122.7(5) . . ?
C44 C45 C46 117.8(6) . . ?
C44 C45 C48 123.2(6) . . ?
C46 C45 C48 119.0(6) . . ?
C24 C23 C22 121.3(7) . . ?
C24 C23 H23 119.3 . . ?
C22 C23 H23 119.3 . . ?
N6 C50 C49 118.3(6) . . ?
N6 C50 S4 132.7(5) . . ?
C49 C50 S4 109.0(5) . . ?
N5 C43 C44 123.3(6) . . ?
N5 C43 H43 118.4 . . ?
C44 C43 H43 118.4 . . ?
N10 C69 C66 123.3(7) . . ?
N10 C69 S5 115.4(6) . 2_757 ?
C66 C69 S5 121.4(6) . 2_757 ?
C23 C24 C25 120.1(6) . . ?
C23 C24 H24 119.9 . . ?
C25 C24 H24 119.9 . . ?
N3 C37 C38 122.9(7) . . ?
N3 C37 S1 116.4(6) . . ?
C38 C37 S1 120.6(5) . . ?
C29 C30 C31 119.0(6) . . ?
C29 C30 H30 120.5 . . ?
C31 C30 H30 120.5 . . ?
N7 C51 C52 124.0(7) . . ?
N7 C51 S4 116.5(6) . . ?
C52 C51 S4 119.5(5) . . ?
C33 C32 C31 119.7(7) . . ?
C33 C32 H32 120.2 . . ?
C31 C32 H32 120.2 . . ?
C3 C4 C5 120.9(7) . . ?
C3 C4 H4 119.5 . . ?
C5 C4 H4 119.5 . . ?
C43 C44 C45 118.9(7) . . ?
C43 C44 H44 120.6 . . ?
C45 C44 H44 120.6 . . ?
N3 C36 C35 118.8(7) . . ?
N3 C36 S2 132.8(6) . . ?
C35 C36 S2 108.4(5) . . ?
C5 C6 C7 119.6(7) . . ?
C5 C6 H6 120.2 . . ?
C7 C6 H6 120.2 . . ?
C10 C9 C8 121.6(7) . . ?
C10 C9 H9 119.2 . . ?
C8 C9 H9 119.2 . . ?
N7 C49 C50 117.9(6) . . ?
N7 C49 S3 133.8(6) . . ?
C50 C49 S3 108.3(5) . . ?
C41 N4 C40 116.6(8) . . ?
C39 C38 C42 117.8(8) . . ?
C39 C38 C37 121.7(7) . . ?
C42 C38 C37 120.5(7) . . ?
N2 C34 C31 121.5(6) . . ?
N2 C34 S2 116.8(5) . . ?
C31 C34 S2 121.7(5) . . ?
C9 C8 C14 117.0(7) . . ?
C9 C8 C5 120.3(6) . . ?
C14 C8 C5 122.6(7) . . ?
C2 C7 C6 120.9(7) . . ?
C2 C7 H7 119.6 . . ?
C6 C7 H7 119.6 . . ?
N8 C55 C56 125.1(8) . . ?
N8 C55 H55 117.4 . . ?
C56 C55 H55 117.4 . . ?
C13 C14 C8 122.0(7) . . ?
C13 C14 H14 119.0 . . ?
C8 C14 H14 119.0 . . ?
C52 C56 C55 117.6(7) . . ?
C52 C56 H56 121.2 . . ?
C55 C56 H56 121.2 . . ?
C65 C66 C67 117.9(8) . . ?
C65 C66 C69 120.7(7) . . ?
C67 C66 C69 121.3(7) . . ?
N12 C68 C67 124.1(8) . . ?
N12 C68 H68 117.9 . . ?
C67 C68 H68 117.9 . . ?
N9 C62 C59 122.5(7) . . ?
N9 C62 S6 116.8(6) . 2_456 ?
C59 C62 S6 120.7(6) . 2_456 ?
N12 C64 C65 124.5(8) . . ?
N12 C64 H64 117.8 . . ?
C65 C64 H64 117.8 . . ?
C68 C67 C66 118.9(8) . . ?
C68 C67 H67 120.5 . . ?
C66 C67 H67 120.5 . . ?
C54 C53 C52 118.4(7) . . ?
C54 C53 H53 120.8 . . ?
C52 C53 H53 120.8 . . ?
C58 C59 C60 117.6(8) . . ?
C58 C59 C62 119.2(8) . . ?
C60 C59 C62 123.2(8) . . ?
N4 C41 C42 125.0(8) . . ?
N4 C41 H41 117.5 . . ?
C42 C41 H41 117.5 . . ?
N8 C54 C53 123.6(8) . . ?
N8 C54 H54 118.2 . . ?
C53 C54 H54 118.2 . . ?
N9 C63 C63 119.3(10) . 2_456 ?
N9 C63 S6 132.0(6) . . ?
C63 C63 S6 108.7(8) 2_456 . ?
C66 C65 C64 118.3(8) . . ?
C66 C65 H65 120.9 . . ?
C64 C65 H65 120.9 . . ?
C41 C42 C38 118.4(8) . . ?
C41 C42 H42 120.8 . . ?
C38 C42 H42 120.8 . . ?
C38 C39 C40 118.9(8) . . ?
C38 C39 H39 120.6 . . ?
C40 C39 H39 120.6 . . ?
N11 C61 C60 123.7(9) . . ?
N11 C61 H61 118.1 . . ?
C60 C61 H61 118.1 . . ?
C59 C58 C57 118.4(9) . . ?
C59 C58 H58 120.8 . . ?
C57 C58 H58 120.8 . . ?
N4 C40 C39 123.3(9) . . ?
N4 C40 H40 118.4 . . ?
C39 C40 H40 118.4 . . ?
N11 C57 C58 124.6(9) . . ?
N11 C57 H57 117.7 . . ?
C58 C57 H57 117.7 . . ?
C61 C60 C59 119.2(9) . . ?
C61 C60 H60 120.4 . . ?
C59 C60 H60 120.4 . . ?

loop_
_geom_bond_atom_site_label_1
_geom_bond_atom_site_label_2
_geom_bond_distance
_geom_bond_site_symmetry_2
_geom_bond_publ_flag
Zn1 O1 2.056(5) . ?
Zn1 N5 2.057(6) . ?
Zn1 O8 2.061(8) 1_564 ?
Zn1 O6 2.072(8) 1_554 ?
Zn1 O4 2.087(5) 1_554 ?
Zn1 Zn2 2.950(3) 1_554 ?
Zn2 N1 2.049(6) . ?
Zn2 O3 2.055(5) . ?
Zn2 O5 2.061(8) . ?
Zn2 O7 2.072(8) 1_565 ?
Zn2 O2 2.075(5) 1_556 ?
Zn2 Zn1 2.950(3) 1_556 ?
S4 C50 1.739(7) . ?
S4 C51 1.769(8) . ?
S2 C36 1.745(8) . ?
S2 C34 1.758(7) . ?
S3 C49 1.747(8) . ?
S3 C48 1.769(7) . ?
S1 C35 1.741(8) . ?
S1 C37 1.774(8) . ?
S5 C70 1.743(8) . ?
S5 C69 1.778(8) 2_757 ?
S6 C63 1.730(9) . ?
S6 C62 1.764(8) 2_456 ?
O1 C28 1.237(8) . ?
O7 C12 1.289(9) . ?
O7 Zn2 2.072(8) 1_545 ?
O2 C28 1.278(8) . ?
O2 Zn2 2.075(5) 1_554 ?
O4 C15 1.267(8) . ?
O4 Zn1 2.087(5) 1_556 ?
O6 C1 1.265(9) . ?
O6 Zn1 2.072(8) 1_556 ?
O5 C1 1.265(9) . ?
O3 C15 1.247(8) . ?
O8 C12 1.263(9) . ?
O8 Zn1 2.061(8) 1_546 ?
N5 C43 1.354(9) . ?
N5 C47 1.356(9) . ?
N1 C33 1.350(9) . ?
N1 C29 1.354(9) . ?
N6 C48 1.331(9) . ?
N6 C50 1.371(9) . ?
N3 C37 1.323(10) . ?
N3 C36 1.357(10) . ?
N2 C34 1.331(9) . ?
N2 C35 1.367(9) . ?
N7 C51 1.319(10) . ?
N7 C49 1.373(10) . ?
N9 C62 1.357(11) . ?
N9 C63 1.361(11) . ?
C28 C25 1.513(9) . ?
N10 C69 1.331(10) . ?
N10 C70 1.372(11) . ?
C15 C16 1.520(9) . ?
C25 C24 1.407(10) . ?
C25 C26 1.422(9) . ?
C47 C46 1.388(10) . ?
C47 H47 0.9500 . ?
C33 C32 1.400(10) . ?
C33 H33 0.9500 . ?
C1 C2 1.524(10) . ?
C16 C17 1.410(9) . ?
C16 C21 1.410(10) . ?
C17 C18 1.397(9) . ?
C17 H17 0.9500 . ?
C46 C45 1.410(10) . ?
C46 H46 0.9500 . ?
C5 C4 1.403(10) . ?
C5 C6 1.416(10) . ?
C5 C8 1.512(11) . ?
C12 C11 1.506(11) . ?
C35 C36 1.392(10) . ?
C13 C14 1.407(11) . ?
C13 C11 1.411(10) . ?
C13 H13 0.9500 . ?
C19 C18 1.406(10) . ?
C19 C20 1.411(10) . ?
C19 C22 1.496(9) . ?
C11 C10 1.405(10) . ?
C22 C23 1.411(10) . ?
C22 C27 1.422(10) . ?
C26 C27 1.398(9) . ?
C26 H26 0.9500 . ?
C18 H18 0.9500 . ?
C20 C21 1.392(9) . ?
C20 H20 0.9500 . ?
C10 C9 1.399(11) . ?
C10 H10 0.9500 . ?
N12 C64 1.335(11) . ?
N12 C68 1.360(11) . ?
N11 C61 1.338(13) . ?
N11 C57 1.342(12) . ?
N8 C55 1.348(11) . ?
N8 C54 1.358(11) . ?
C29 C30 1.378(10) . ?
C29 H29 0.9500 . ?
C27 H27 0.9500 . ?
C2 C3 1.388(10) . ?
C2 C7 1.412(10) . ?
C31 C32 1.402(10) . ?
C31 C30 1.407(10) . ?
C31 C34 1.479(10) . ?
C52 C56 1.401(10) . ?
C52 C53 1.411(11) . ?
C52 C51 1.493(10) . ?
C3 C4 1.398(11) . ?
C3 H3 0.9500 . ?
C70 C70 1.385(15) 2_757 ?
C21 H21 0.9500 . ?
C48 C45 1.481(10) . ?
C45 C44 1.409(10) . ?
C23 C24 1.394(10) . ?
C23 H23 0.9500 . ?
C50 C49 1.394(10) . ?
C43 C44 1.403(10) . ?
C43 H43 0.9500 . ?
C69 C66 1.467(11) . ?
C69 S5 1.778(8) 2_757 ?
C24 H24 0.9500 . ?
C37 C38 1.470(10) . ?
C30 H30 0.9500 . ?
C32 H32 0.9500 . ?
C4 H4 0.9500 . ?
C44 H44 0.9500 . ?
C6 C7 1.418(11) . ?
C6 H6 0.9500 . ?
C9 C8 1.412(10) . ?
C9 H9 0.9500 . ?
N4 C41 1.348(12) . ?
N4 C40 1.352(13) . ?
C38 C39 1.409(11) . ?
C38 C42 1.411(11) . ?
C8 C14 1.417(10) . ?
C7 H7 0.9500 . ?
C55 C56 1.404(11) . ?
C55 H55 0.9500 . ?
C14 H14 0.9500 . ?
C56 H56 0.9500 . ?
C66 C65 1.397(11) . ?
C66 C67 1.413(12) . ?
C68 C67 1.382(11) . ?
C68 H68 0.9500 . ?
C62 C59 1.455(12) . ?
C62 S6 1.764(8) 2_456 ?
C64 C65 1.410(11) . ?
C64 H64 0.9500 . ?
C67 H67 0.9500 . ?
C53 C54 1.407(11) . ?
C53 H53 0.9500 . ?
C59 C58 1.398(12) . ?
C59 C60 1.404(12) . ?
C41 C42 1.387(12) . ?
C41 H41 0.9500 . ?
C54 H54 0.9500 . ?
C63 C63 1.407(16) 2_456 ?
C65 H65 0.9500 . ?
C42 H42 0.9500 . ?
C39 C40 1.411(13) . ?
C39 H39 0.9500 . ?
C61 C60 1.398(13) . ?
C61 H61 0.9500 . ?
C58 C57 1.399(13) . ?
C58 H58 0.9500 . ?
C40 H40 0.9500 . ?
C57 H57 0.9500 . ?
C60 H60 0.9500 . ?
